data_4081638
loop_
_publ_author_name
'Liu, Bo'
'Chen, Congyan'
'Zhang, Yuejiao'
'Liu, Xiaolong'
'Chen, Wanzhi'

_publ_section_title
;
 Dinuclear Copper(I) Complexes of Phenanthrolinyl-Functionalized NHC
 Ligands
;
_journal_issue 19
_journal_name_full Organometallics
_journal_page_first 5451
_journal_paper_doi 10.1021/om400738c
_journal_volume 32
_journal_year 2013
_chemical_formula_sum 'C50 H43 Cu2 F12 N9 P2'
_chemical_formula_weight 1186.95
_chemical_name_systematic
; 
 ? 
;
_space_group_IT_number 2
_symmetry_cell_setting triclinic
_symmetry_space_group_name_Hall '-P 1'
_symmetry_space_group_name_H-M 'P -1'
_atom_sites_solution_hydrogens geom
_atom_sites_solution_primary direct
_atom_sites_solution_secondary difmap
_audit_creation_method SHELXL-97
_cell_angle_alpha 68.389(5)
_cell_angle_beta 75.380(4)
_cell_angle_gamma 65.775(4)
_cell_formula_units_Z 2
_cell_length_a 14.4736(7)
_cell_length_b 14.5788(7)
_cell_length_c 15.0484(8)
_cell_measurement_reflns_used 4570
_cell_measurement_temperature 293(2)
_cell_measurement_theta_max 29.1832
_cell_measurement_theta_min 3.1449
_cell_volume 2672.9(3)
_computing_structure_refinement 'SHELXL-97 (Sheldrick, 1997)'
_computing_structure_solution 'SHELXS-97 (Sheldrick, 1990)'
_diffrn_ambient_temperature 293(2)
_diffrn_measured_fraction_theta_full 0.996
_diffrn_measured_fraction_theta_max 0.996
_diffrn_radiation_monochromator graphite
_diffrn_radiation_source 'fine-focus sealed tube'
_diffrn_radiation_type MoK\a
_diffrn_radiation_wavelength 0.71073
_diffrn_reflns_av_R_equivalents 0.0306
_diffrn_reflns_av_sigmaI/netI 0.0529
_diffrn_reflns_limit_h_max 17
_diffrn_reflns_limit_h_min -17
_diffrn_reflns_limit_k_max 17
_diffrn_reflns_limit_k_min -15
_diffrn_reflns_limit_l_max 17
_diffrn_reflns_limit_l_min -17
_diffrn_reflns_number 16481
_diffrn_reflns_theta_full 25.01
_diffrn_reflns_theta_max 25.01
_diffrn_reflns_theta_min 3.15
_exptl_absorpt_coefficient_mu 0.941
_exptl_absorpt_correction_T_max 0.7527
_exptl_absorpt_correction_T_min 0.6933
_exptl_absorpt_correction_type multi-scan
_exptl_absorpt_process_details sadabs
_exptl_crystal_colour red
_exptl_crystal_density_diffrn 1.475
_exptl_crystal_density_method 'not measured'
_exptl_crystal_description block
_exptl_crystal_F_000 1204
_exptl_crystal_size_max 0.42
_exptl_crystal_size_mid 0.35
_exptl_crystal_size_min 0.32
_refine_diff_density_max 0.743
_refine_diff_density_min -0.517
_refine_diff_density_rms 0.076
_refine_ls_extinction_method none
_refine_ls_goodness_of_fit_ref 1.038
_refine_ls_hydrogen_treatment constr
_refine_ls_matrix_type full
_refine_ls_number_parameters 683
_refine_ls_number_reflns 9385
_refine_ls_number_restraints 3
_refine_ls_restrained_S_all 1.039
_refine_ls_R_factor_all 0.0899
_refine_ls_R_factor_gt 0.0575
_refine_ls_shift/su_max 0.000
_refine_ls_shift/su_mean 0.000
_refine_ls_structure_factor_coef Fsqd
_refine_ls_weighting_details 'calc w=1/[\s^2^(Fo^2^)+(0.0820P)^2^+2.9184P] where P=(Fo^2^+2Fc^2^)/3'
_refine_ls_weighting_scheme calc
_refine_ls_wR_factor_gt 0.1458
_refine_ls_wR_factor_ref 0.1749
_reflns_number_gt 6488
_reflns_number_total 9385
_reflns_threshold_expression >2sigma(I)
_cod_data_source_file om400738c_si_002.cif
_cod_data_source_block 6a
_cod_depositor_comments
;
The following automatic conversions were performed:

'_symmetry_cell_setting' value 'Triclinic' changed to 'triclinic'
according to /home/saulius/struct/CIF-dictionaries/cif_core.dic
dictionary named 'cif_core.dic' version 2.4.2 from 2011-04-26.

Automatic conversion script
Id: cif_fix_values 1891 2012-01-12 08:04:46Z andrius 
;
_cod_original_cell_volume 2672.9(2)
_cod_original_sg_symbol_H-M 'P-1   '
_cod_database_code 4081638

loop_
_symmetry_equiv_pos_as_xyz
'x, y, z'
'-x, -y, -z'

loop_
_atom_site_label
_atom_site_type_symbol
_atom_site_fract_x
_atom_site_fract_y
_atom_site_fract_z
_atom_site_U_iso_or_equiv
_atom_site_adp_type
_atom_site_occupancy
_atom_site_symmetry_multiplicity
_atom_site_calc_flag
_atom_site_refinement_flags
C50 C 0.105(2) 0.9724(18) 0.3204(16) 0.54(3) Uani 1 1 d D
H50A H 0.1030 0.9732 0.3843 0.803 Uiso 1 1 calc R
H50B H 0.1308 0.9008 0.3191 0.803 Uiso 1 1 calc R
H50C H 0.0370 1.0068 0.3019 0.803 Uiso 1 1 calc R
Cu1 Cu 0.77899(4) 0.76779(4) 0.28781(4) 0.04610(18) Uani 1 1 d .
Cu2 Cu 0.78601(4) 0.63771(5) 0.19412(4) 0.04514(18) Uani 1 1 d .
P1 P 0.74130(15) 0.27079(18) 0.43945(14) 0.0910(6) Uani 1 1 d .
N3 N 0.8824(3) 0.7171(3) 0.0984(2) 0.0426(8) Uani 1 1 d .
N6 N 0.7358(3) 0.6535(3) 0.4005(2) 0.0376(8) Uani 1 1 d .
N2 N 0.7794(3) 0.8933(3) 0.0865(2) 0.0466(9) Uani 1 1 d .
N7 N 0.6044(3) 0.6506(3) 0.3374(2) 0.0423(8) Uani 1 1 d .
C33 C 0.7916(3) 0.6188(3) 0.4751(3) 0.0380(9) Uani 1 1 d .
C40 C 0.5838(3) 0.6628(4) 0.1033(3) 0.0433(10) Uani 1 1 d .
N5 N 0.8954(3) 0.7155(3) 0.3677(3) 0.0467(9) Uani 1 1 d .
N4 N 0.9154(3) 0.5118(3) 0.1883(3) 0.0468(9) Uani 1 1 d .
N8 N 0.5720(3) 0.6676(3) 0.2000(2) 0.0444(9) Uani 1 1 d .
C13 C 0.7365(4) 0.8854(3) 0.1802(3) 0.0444(10) Uani 1 1 d .
C36 C 0.6585(3) 0.6213(3) 0.4165(3) 0.0394(10) Uani 1 1 d .
C37 C 0.6496(3) 0.6519(3) 0.2444(3) 0.0397(10) Uani 1 1 d .
C5 C 0.9889(3) 0.5357(4) 0.1197(3) 0.0448(11) Uani 1 1 d .
N1 N 0.6618(3) 0.9803(3) 0.1742(3) 0.0495(9) Uani 1 1 d .
C29 C 0.8774(3) 0.6518(3) 0.4564(3) 0.0396(10) Uani 1 1 d .
C28 C 0.9379(4) 0.6179(4) 0.5301(3) 0.0486(11) Uani 1 1 d .
C32 C 0.7695(4) 0.5541(3) 0.5661(3) 0.0445(10) Uani 1 1 d .
C16 C 0.6008(4) 1.0183(4) 0.2541(3) 0.0544(13) Uani 1 1 d .
C43 C 0.5997(4) 0.7399(4) -0.0671(3) 0.0540(12) Uani 1 1 d .
H43 H 0.6047 0.7962 -0.1210 0.065 Uiso 1 1 calc R
C9 C 0.9723(3) 0.6456(4) 0.0714(3) 0.0458(11) Uani 1 1 d .
C41 C 0.5891(4) 0.7493(4) 0.0245(3) 0.0486(11) Uani 1 1 d .
C44 C 0.6029(4) 0.6497(4) -0.0799(4) 0.0559(13) Uani 1 1 d .
C47 C 0.5870(3) 0.5694(4) 0.0926(4) 0.0505(11) Uani 1 1 d .
C25 C 0.9760(4) 0.7441(4) 0.3486(4) 0.0575(13) Uani 1 1 d .
H25 H 0.9905 0.7855 0.2868 0.069 Uiso 1 1 calc R
C35 C 0.6296(4) 0.5583(4) 0.5055(3) 0.0517(12) Uani 1 1 d .
H35 H 0.5737 0.5387 0.5138 0.062 Uiso 1 1 calc R
C12 C 0.8703(3) 0.8174(4) 0.0563(3) 0.0461(11) Uani 1 1 d .
C30 C 0.9118(4) 0.5515(4) 0.6224(3) 0.0592(13) Uani 1 1 d .
H30 H 0.9516 0.5287 0.6715 0.071 Uiso 1 1 calc R
C23 C 0.5087(5) 1.0035(4) 0.2908(4) 0.0645(14) Uani 1 1 d .
C11 C 0.9410(4) 0.8539(5) -0.0151(4) 0.0624(14) Uani 1 1 d .
H11 H 0.9284 0.9258 -0.0429 0.075 Uiso 1 1 calc R
C4 C 1.0794(4) 0.4592(4) 0.0923(4) 0.0568(13) Uani 1 1 d .
C31 C 0.8317(4) 0.5215(4) 0.6397(3) 0.0561(13) Uani 1 1 d .
H31 H 0.8164 0.4788 0.7005 0.067 Uiso 1 1 calc R
C8 C 1.0466(4) 0.6747(4) -0.0008(3) 0.0549(13) Uani 1 1 d .
C46 C 0.5958(4) 0.5665(4) -0.0001(4) 0.0550(12) Uani 1 1 d .
H46 H 0.5970 0.5061 -0.0088 0.066 Uiso 1 1 calc R
C38 C 0.5013(4) 0.6645(4) 0.3479(4) 0.0549(12) Uani 1 1 d .
H38 H 0.4558 0.6651 0.4039 0.066 Uiso 1 1 calc R
C39 C 0.4812(4) 0.6766(4) 0.2621(3) 0.0549(12) Uani 1 1 d .
H39 H 0.4182 0.6889 0.2463 0.066 Uiso 1 1 calc R
C27 C 1.0210(4) 0.6523(4) 0.5068(4) 0.0637(14) Uani 1 1 d .
H27 H 1.0632 0.6321 0.5532 0.076 Uiso 1 1 calc R
C34 C 0.6840(4) 0.5256(4) 0.5800(3) 0.0556(13) Uani 1 1 d .
H34 H 0.6646 0.4845 0.6401 0.067 Uiso 1 1 calc R
C1 C 0.9298(4) 0.4103(4) 0.2330(4) 0.0593(13) Uani 1 1 d .
H1 H 0.8787 0.3924 0.2793 0.071 Uiso 1 1 calc R
C15 C 0.6592(4) 1.0462(4) 0.0792(3) 0.0562(13) Uani 1 1 d .
H15 H 0.6144 1.1151 0.0583 0.067 Uiso 1 1 calc R
C10 C 1.0285(4) 0.7820(5) -0.0431(4) 0.0658(15) Uani 1 1 d .
H10 H 1.0764 0.8046 -0.0907 0.079 Uiso 1 1 calc R
C3 C 1.0917(4) 0.3537(5) 0.1436(4) 0.0668(15) Uani 1 1 d .
H3 H 1.1505 0.3000 0.1297 0.080 Uiso 1 1 calc R
C14 C 0.7311(4) 0.9938(4) 0.0248(3) 0.0546(12) Uani 1 1 d .
H14 H 0.7470 1.0182 -0.0415 0.066 Uiso 1 1 calc R
C42 C 0.5812(5) 0.8496(4) 0.0360(4) 0.0724(16) Uani 1 1 d .
H42A H 0.5116 0.8864 0.0570 0.109 Uiso 1 1 calc R
H42B H 0.6029 0.8929 -0.0245 0.109 Uiso 1 1 calc R
H42C H 0.6239 0.8342 0.0830 0.109 Uiso 1 1 calc R
C26 C 1.0399(4) 0.7145(5) 0.4174(4) 0.0689(15) Uani 1 1 d .
H26 H 1.0950 0.7372 0.4020 0.083 Uiso 1 1 calc R
F4 F 0.7578(4) 0.2725(4) 0.3316(3) 0.1174(14) Uani 1 1 d .
F6 F 0.7252(4) 0.2748(5) 0.5466(3) 0.149(2) Uani 1 1 d .
C6 C 1.1502(4) 0.4915(5) 0.0178(4) 0.0678(15) Uani 1 1 d .
H6 H 1.2083 0.4406 -0.0015 0.081 Uiso 1 1 calc R
C19 C 0.5711(8) 1.1212(6) 0.3557(5) 0.100(2) Uani 1 1 d .
H19 H 0.5927 1.1589 0.3791 0.120 Uiso 1 1 calc R
C7 C 1.1369(4) 0.5939(6) -0.0267(4) 0.0687(16) Uani 1 1 d .
H7 H 1.1866 0.6126 -0.0746 0.082 Uiso 1 1 calc R
C2 C 1.0177(5) 0.3302(5) 0.2133(5) 0.0745(16) Uani 1 1 d .
H2 H 1.0260 0.2603 0.2479 0.089 Uiso 1 1 calc R
C20 C 0.4783(7) 1.1111(5) 0.3924(4) 0.093(2) Uani 1 1 d .
F3 F 0.6241(4) 0.3221(7) 0.4376(4) 0.195(3) Uani 1 1 d .
F1 F 0.7502(4) 0.3840(4) 0.4034(4) 0.1420(19) Uani 1 1 d .
C22 C 0.4488(5) 1.0512(5) 0.3611(4) 0.0824(19) Uani 1 1 d .
H22 H 0.3867 1.0420 0.3878 0.099 Uiso 1 1 calc R
C24 C 0.4743(5) 0.9389(5) 0.2568(5) 0.0844(18) Uani 1 1 d .
H24A H 0.4545 0.9774 0.1933 0.127 Uiso 1 1 calc R
H24B H 0.4172 0.9243 0.3000 0.127 Uiso 1 1 calc R
H24C H 0.5293 0.8737 0.2555 0.127 Uiso 1 1 calc R
F5 F 0.8597(3) 0.2241(4) 0.4416(4) 0.1308(16) Uani 1 1 d .
C45 C 0.6168(6) 0.6424(6) -0.1818(4) 0.089(2) Uani 1 1 d .
H45A H 0.6333 0.5705 -0.1787 0.133 Uiso 1 1 calc R
H45B H 0.6711 0.6664 -0.2201 0.133 Uiso 1 1 calc R
H45C H 0.5547 0.6856 -0.2105 0.133 Uiso 1 1 calc R
C48 C 0.5825(5) 0.4764(5) 0.1784(4) 0.0777(17) Uani 1 1 d .
H48A H 0.5144 0.4912 0.2114 0.117 Uiso 1 1 calc R
H48B H 0.6290 0.4627 0.2212 0.117 Uiso 1 1 calc R
H48C H 0.6012 0.4156 0.1575 0.117 Uiso 1 1 calc R
F2 F 0.7356(7) 0.1603(6) 0.4733(5) 0.211(4) Uani 1 1 d .
C17 C 0.6344(6) 1.0771(5) 0.2846(4) 0.0780(18) Uani 1 1 d .
C18 C 0.7364(8) 1.0901(8) 0.2430(7) 0.132(3) Uani 1 1 d .
H18A H 0.7507 1.1256 0.2777 0.199 Uiso 1 1 calc R
H18B H 0.7346 1.1311 0.1764 0.199 Uiso 1 1 calc R
H18C H 0.7889 1.0220 0.2485 0.199 Uiso 1 1 calc R
C21 C 0.4070(8) 1.1668(6) 0.4666(5) 0.139(4) Uani 1 1 d .
H21A H 0.3538 1.2281 0.4353 0.208 Uiso 1 1 calc R
H21B H 0.4453 1.1875 0.4943 0.208 Uiso 1 1 calc R
H21C H 0.3773 1.1195 0.5163 0.208 Uiso 1 1 calc R
P2 P 0.22801(13) 0.73655(13) 0.13119(10) 0.0697(5) Uani 1 1 d .
F12 F 0.3136(3) 0.7852(3) 0.1097(3) 0.1013(13) Uani 1 1 d .
F9 F 0.1410(4) 0.6885(4) 0.1563(3) 0.1306(19) Uani 1 1 d .
F11 F 0.2222(5) 0.7168(5) 0.2423(3) 0.145(2) Uani 1 1 d .
F8 F 0.2353(6) 0.7511(7) 0.0250(3) 0.203(4) Uani 1 1 d .
F10 F 0.3116(5) 0.6247(4) 0.1551(5) 0.173(3) Uani 1 1 d .
F7 F 0.1460(4) 0.8478(4) 0.1173(6) 0.198(3) Uani 1 1 d .
N9 N 0.2076(10) 1.0832(10) 0.1923(11) 0.203(5) Uani 1 1 d D
C49 C 0.1706(14) 1.0276(13) 0.2537(13) 0.269(13) Uani 1 1 d D

loop_
_atom_site_aniso_label
_atom_site_aniso_U_11
_atom_site_aniso_U_22
_atom_site_aniso_U_33
_atom_site_aniso_U_23
_atom_site_aniso_U_13
_atom_site_aniso_U_12
C50 1.17(10) 0.30(3) 0.29(3) 0.11(2) -0.23(4) -0.49(5)
Cu1 0.0542(4) 0.0400(3) 0.0356(3) -0.0008(2) -0.0183(2) -0.0103(3)
Cu2 0.0363(3) 0.0543(4) 0.0430(3) -0.0136(3) -0.0120(2) -0.0108(3)
P1 0.0794(12) 0.1241(17) 0.0869(12) -0.0236(11) -0.0138(9) -0.0574(12)
N3 0.037(2) 0.042(2) 0.045(2) -0.0067(17) -0.0156(16) -0.0083(17)
N6 0.041(2) 0.0334(19) 0.0328(17) -0.0028(14) -0.0132(15) -0.0094(16)
N2 0.054(2) 0.039(2) 0.037(2) 0.0013(16) -0.0152(17) -0.0121(19)
N7 0.037(2) 0.046(2) 0.044(2) -0.0095(16) -0.0126(16) -0.0147(17)
C33 0.045(2) 0.030(2) 0.037(2) -0.0082(17) -0.0126(18) -0.0086(19)
C40 0.030(2) 0.051(3) 0.048(3) -0.016(2) -0.0153(18) -0.008(2)
N5 0.047(2) 0.045(2) 0.046(2) -0.0035(17) -0.0192(17) -0.0162(19)
N4 0.044(2) 0.043(2) 0.050(2) -0.0125(18) -0.0190(18) -0.0070(18)
N8 0.036(2) 0.049(2) 0.046(2) -0.0112(17) -0.0148(16) -0.0107(18)
C13 0.051(3) 0.038(3) 0.044(2) -0.0052(19) -0.018(2) -0.014(2)
C36 0.041(2) 0.035(2) 0.040(2) -0.0069(18) -0.0111(18) -0.011(2)
C37 0.042(2) 0.035(2) 0.041(2) -0.0076(18) -0.0143(19) -0.011(2)
C5 0.038(2) 0.051(3) 0.050(3) -0.016(2) -0.020(2) -0.010(2)
N1 0.061(3) 0.039(2) 0.042(2) -0.0046(16) -0.0167(18) -0.012(2)
C29 0.043(2) 0.032(2) 0.040(2) -0.0057(18) -0.0147(18) -0.008(2)
C28 0.056(3) 0.048(3) 0.045(2) -0.011(2) -0.022(2) -0.014(2)
C32 0.053(3) 0.038(2) 0.037(2) -0.0043(18) -0.011(2) -0.014(2)
C16 0.076(4) 0.036(3) 0.044(3) -0.007(2) -0.021(2) -0.009(3)
C43 0.056(3) 0.050(3) 0.048(3) -0.009(2) -0.022(2) -0.007(2)
C9 0.040(3) 0.062(3) 0.039(2) -0.014(2) -0.0153(19) -0.017(2)
C41 0.045(3) 0.043(3) 0.054(3) -0.012(2) -0.024(2) -0.004(2)
C44 0.047(3) 0.064(3) 0.060(3) -0.026(3) -0.022(2) -0.006(3)
C47 0.035(2) 0.051(3) 0.066(3) -0.015(2) -0.018(2) -0.012(2)
C25 0.060(3) 0.060(3) 0.055(3) -0.002(2) -0.018(2) -0.031(3)
C35 0.056(3) 0.050(3) 0.051(3) -0.008(2) -0.010(2) -0.026(3)
C12 0.044(3) 0.055(3) 0.037(2) -0.005(2) -0.0127(19) -0.018(2)
C30 0.074(4) 0.060(3) 0.043(3) -0.004(2) -0.032(2) -0.018(3)
C23 0.082(4) 0.041(3) 0.058(3) -0.014(2) -0.021(3) -0.003(3)
C11 0.064(4) 0.064(4) 0.054(3) 0.001(3) -0.012(3) -0.031(3)
C4 0.039(3) 0.068(4) 0.066(3) -0.030(3) -0.023(2) -0.002(3)
C31 0.079(4) 0.053(3) 0.034(2) -0.001(2) -0.022(2) -0.023(3)
C8 0.044(3) 0.075(4) 0.049(3) -0.015(3) -0.011(2) -0.024(3)
C46 0.049(3) 0.048(3) 0.078(4) -0.026(3) -0.018(2) -0.015(2)
C38 0.042(3) 0.064(3) 0.055(3) -0.011(2) -0.008(2) -0.021(3)
C39 0.034(3) 0.071(3) 0.059(3) -0.016(2) -0.011(2) -0.018(2)
C27 0.066(4) 0.075(4) 0.060(3) -0.014(3) -0.031(3) -0.025(3)
C34 0.074(4) 0.051(3) 0.039(2) 0.000(2) -0.008(2) -0.031(3)
C1 0.065(3) 0.054(3) 0.057(3) -0.012(2) -0.018(2) -0.016(3)
C15 0.074(4) 0.035(3) 0.047(3) 0.005(2) -0.026(3) -0.011(3)
C10 0.050(3) 0.084(4) 0.058(3) -0.008(3) -0.005(2) -0.031(3)
C3 0.052(3) 0.058(4) 0.087(4) -0.031(3) -0.028(3) 0.004(3)
C14 0.064(3) 0.042(3) 0.043(3) 0.004(2) -0.016(2) -0.013(3)
C42 0.106(5) 0.049(3) 0.065(3) -0.010(3) -0.041(3) -0.019(3)
C26 0.061(3) 0.084(4) 0.076(4) -0.015(3) -0.023(3) -0.039(3)
F4 0.140(4) 0.124(4) 0.103(3) -0.042(3) -0.027(3) -0.047(3)
F6 0.120(4) 0.265(7) 0.087(3) -0.050(4) -0.008(3) -0.096(4)
C6 0.039(3) 0.085(5) 0.083(4) -0.040(3) -0.016(3) -0.007(3)
C19 0.148(8) 0.067(5) 0.087(5) -0.037(4) -0.043(5) -0.011(5)
C7 0.035(3) 0.103(5) 0.070(4) -0.034(3) 0.000(2) -0.023(3)
C2 0.077(4) 0.049(3) 0.092(4) -0.018(3) -0.037(4) -0.003(3)
C20 0.137(7) 0.055(4) 0.054(4) -0.022(3) -0.030(4) 0.014(4)
F3 0.074(3) 0.368(10) 0.119(4) -0.064(5) -0.011(3) -0.063(5)
F1 0.168(5) 0.111(4) 0.146(4) -0.063(3) 0.027(3) -0.053(4)
C22 0.084(5) 0.061(4) 0.069(4) -0.020(3) -0.009(3) 0.006(3)
C24 0.074(4) 0.090(5) 0.094(5) -0.043(4) 0.004(3) -0.029(4)
F5 0.087(3) 0.150(4) 0.171(5) -0.070(4) -0.034(3) -0.026(3)
C45 0.109(5) 0.092(5) 0.070(4) -0.036(4) -0.027(4) -0.019(4)
C48 0.087(4) 0.062(4) 0.087(4) -0.010(3) -0.013(3) -0.038(3)
F2 0.323(10) 0.202(7) 0.173(5) 0.054(5) -0.115(6) -0.204(7)
C17 0.105(5) 0.057(4) 0.076(4) -0.026(3) -0.031(4) -0.015(4)
C18 0.159(9) 0.142(8) 0.159(8) -0.071(7) -0.023(7) -0.088(7)
C21 0.200(10) 0.079(5) 0.081(5) -0.047(4) -0.022(5) 0.028(6)
P2 0.0823(11) 0.0720(10) 0.0570(8) 0.0124(7) -0.0312(7) -0.0440(9)
F12 0.096(3) 0.099(3) 0.101(3) 0.040(2) -0.055(2) -0.064(2)
F9 0.168(4) 0.183(5) 0.084(3) 0.018(3) -0.044(3) -0.138(4)
F11 0.186(5) 0.217(6) 0.075(3) -0.007(3) -0.029(3) -0.136(5)
F8 0.257(7) 0.388(11) 0.063(3) -0.026(4) -0.013(3) -0.249(8)
F10 0.145(5) 0.074(3) 0.253(7) -0.007(4) -0.026(5) -0.028(3)
F7 0.094(4) 0.096(4) 0.347(10) 0.001(5) -0.057(5) -0.020(3)
N9 0.211(11) 0.126(9) 0.254(15) -0.078(10) -0.110(11) 0.024(9)
C49 0.43(3) 0.103(11) 0.28(2) 0.032(11) -0.24(2) -0.055(14)

loop_
_atom_type_symbol
_atom_type_description
_atom_type_scat_dispersion_real
_atom_type_scat_dispersion_imag
_atom_type_scat_source
C C 0.0033 0.0016 'International Tables Vol C Tables 4.2.6.8 and 6.1.1.4'
H H 0.0000 0.0000 'International Tables Vol C Tables 4.2.6.8 and 6.1.1.4'
N N 0.0061 0.0033 'International Tables Vol C Tables 4.2.6.8 and 6.1.1.4'
F F 0.0171 0.0103 'International Tables Vol C Tables 4.2.6.8 and 6.1.1.4'
P P 0.1023 0.0942 'International Tables Vol C Tables 4.2.6.8 and 6.1.1.4'
Cu Cu 0.3201 1.2651 'International Tables Vol C Tables 4.2.6.8 and 6.1.1.4'

loop_
_geom_angle_atom_site_label_1
_geom_angle_atom_site_label_2
_geom_angle_atom_site_label_3
_geom_angle
C13 Cu1 N5 132.17(17)
C13 Cu1 N6 144.88(17)
N5 Cu1 N6 81.61(14)
C13 Cu1 Cu2 90.72(13)
N5 Cu1 Cu2 116.15(11)
N6 Cu1 Cu2 78.99(9)
C37 Cu2 N4 133.36(17)
C37 Cu2 N3 144.46(16)
N4 Cu2 N3 80.86(15)
C37 Cu2 Cu1 89.65(13)
N4 Cu2 Cu1 118.40(10)
N3 Cu2 Cu1 77.95(10)
F2 P1 F3 91.1(5)
F2 P1 F5 91.5(4)
F3 P1 F5 177.2(4)
F2 P1 F4 90.3(3)
F3 P1 F4 90.9(3)
F5 P1 F4 90.1(3)
F2 P1 F1 178.5(4)
F3 P1 F1 90.3(4)
F5 P1 F1 87.1(3)
F4 P1 F1 89.1(3)
F2 P1 F6 92.6(4)
F3 P1 F6 89.1(3)
F5 P1 F6 89.7(3)
F4 P1 F6 177.1(3)
F1 P1 F6 88.0(3)
C12 N3 C9 116.5(4)
C12 N3 Cu2 133.4(3)
C9 N3 Cu2 109.8(3)
C36 N6 C33 117.2(3)
C36 N6 Cu1 131.7(3)
C33 N6 Cu1 110.3(3)
C13 N2 C14 110.8(4)
C13 N2 C12 125.1(4)
C14 N2 C12 123.4(4)
C37 N7 C38 111.4(4)
C37 N7 C36 124.5(4)
C38 N7 C36 123.3(4)
N6 C33 C32 123.6(4)
N6 C33 C29 116.9(4)
C32 C33 C29 119.5(4)
C41 C40 C47 121.9(4)
C41 C40 N8 120.3(4)
C47 C40 N8 117.8(4)
C25 N5 C29 118.2(4)
C25 N5 Cu1 129.6(3)
C29 N5 Cu1 111.7(3)
C1 N4 C5 117.7(4)
C1 N4 Cu2 128.0(4)
C5 N4 Cu2 113.5(3)
C37 N8 C39 111.9(4)
C37 N8 C40 124.0(4)
C39 N8 C40 123.7(4)
N1 C13 N2 103.6(3)
N1 C13 Cu1 130.5(3)
N2 C13 Cu1 125.9(3)
N6 C36 C35 123.2(4)
N6 C36 N7 117.8(3)
C35 C36 N7 118.9(4)
N8 C37 N7 102.9(3)
N8 C37 Cu2 129.4(3)
N7 C37 Cu2 127.6(3)
N4 C5 C4 123.6(5)
N4 C5 C9 117.2(4)
C4 C5 C9 119.2(4)
C13 N1 C15 111.2(4)
C13 N1 C16 126.3(4)
C15 N1 C16 122.0(4)
N5 C29 C28 123.0(4)
N5 C29 C33 117.6(4)
C28 C29 C33 119.4(4)
C29 C28 C27 116.5(4)
C29 C28 C30 118.8(4)
C27 C28 C30 124.7(4)
C33 C32 C34 116.7(4)
C33 C32 C31 119.9(4)
C34 C32 C31 123.4(4)
C23 C16 C17 122.9(5)
C23 C16 N1 119.7(4)
C17 C16 N1 117.2(5)
C44 C43 C41 122.0(5)
N3 C9 C8 123.2(5)
N3 C9 C5 117.3(4)
C8 C9 C5 119.4(5)
C40 C41 C43 117.4(4)
C40 C41 C42 121.9(4)
C43 C41 C42 120.7(4)
C46 C44 C43 118.9(4)
C46 C44 C45 121.1(5)
C43 C44 C45 120.0(5)
C46 C47 C40 117.4(4)
C46 C47 C48 121.4(5)
C40 C47 C48 121.3(4)
N5 C25 C26 122.7(5)
C34 C35 C36 119.4(4)
N3 C12 C11 124.2(5)
N3 C12 N2 117.5(4)
C11 C12 N2 118.3(4)
C31 C30 C28 121.6(4)
C16 C23 C22 116.8(6)
C16 C23 C24 121.8(5)
C22 C23 C24 121.4(6)
C10 C11 C12 118.5(5)
C6 C4 C3 124.2(5)
C6 C4 C5 119.6(5)
C3 C4 C5 116.3(5)
C30 C31 C32 120.8(4)
C10 C8 C9 117.3(5)
C10 C8 C7 123.5(5)
C9 C8 C7 119.2(5)
C44 C46 C47 122.4(5)
C39 C38 N7 106.3(4)
C38 C39 N8 107.4(4)
C26 C27 C28 120.4(4)
C35 C34 C32 119.8(4)
N4 C1 C2 122.6(5)
C14 C15 N1 108.0(4)
C11 C10 C8 120.2(5)
C2 C3 C4 119.8(5)
C15 C14 N2 106.5(4)
C27 C26 C25 119.2(5)
C7 C6 C4 122.0(5)
C20 C19 C17 122.4(7)
C6 C7 C8 120.5(5)
C3 C2 C1 120.0(6)
C19 C20 C22 118.7(6)
C19 C20 C21 121.0(8)
C22 C20 C21 120.3(9)
C20 C22 C23 122.3(7)
C19 C17 C16 116.9(7)
C19 C17 C18 122.1(7)
C16 C17 C18 121.0(6)
F8 P2 F7 89.4(5)
F8 P2 F10 96.1(5)
F7 P2 F10 174.3(5)
F8 P2 F11 177.9(5)
F7 P2 F11 92.6(4)
F10 P2 F11 81.9(4)
F8 P2 F12 90.3(2)
F7 P2 F12 89.8(3)
F10 P2 F12 88.8(3)
F11 P2 F12 90.5(2)
F8 P2 F9 91.6(3)
F7 P2 F9 89.6(3)
F10 P2 F9 91.6(3)
F11 P2 F9 87.6(2)
F12 P2 F9 178.0(3)
N9 C49 C50 167.8(19)

loop_
_geom_bond_atom_site_label_1
_geom_bond_atom_site_label_2
_geom_bond_distance
C50 C49 1.454(9)
Cu1 C13 1.880(4)
Cu1 N5 2.039(3)
Cu1 N6 2.069(3)
Cu1 Cu2 2.7081(8)
Cu2 C37 1.881(4)
Cu2 N4 2.025(4)
Cu2 N3 2.109(4)
P1 F2 1.531(6)
P1 F3 1.551(5)
P1 F5 1.567(5)
P1 F4 1.571(4)
P1 F1 1.586(5)
P1 F6 1.589(5)
N3 C12 1.317(6)
N3 C9 1.370(6)
N6 C36 1.319(5)
N6 C33 1.368(5)
N2 C13 1.373(6)
N2 C14 1.408(6)
N2 C12 1.426(6)
N7 C37 1.383(5)
N7 C38 1.395(6)
N7 C36 1.427(5)
C33 C32 1.393(6)
C33 C29 1.439(6)
C40 C41 1.391(6)
C40 C47 1.410(6)
C40 N8 1.446(5)
N5 C25 1.326(6)
N5 C29 1.350(5)
N4 C1 1.331(6)
N4 C5 1.343(6)
N8 C37 1.349(5)
N8 C39 1.394(6)
C13 N1 1.349(6)
C36 C35 1.393(6)
C5 C4 1.413(7)
C5 C9 1.438(7)
N1 C15 1.398(6)
N1 C16 1.444(6)
C29 C28 1.404(6)
C28 C27 1.405(7)
C28 C30 1.433(7)
C32 C34 1.406(7)
C32 C31 1.424(6)
C16 C23 1.380(8)
C16 C17 1.389(8)
C43 C44 1.378(7)
C43 C41 1.399(6)
C9 C8 1.400(6)
C41 C42 1.490(7)
C44 C46 1.375(7)
C44 C45 1.534(7)
C47 C46 1.384(7)
C47 C48 1.500(7)
C25 C26 1.393(7)
C35 C34 1.359(7)
C12 C11 1.399(7)
C30 C31 1.335(7)
C23 C22 1.392(8)
C23 C24 1.505(8)
C11 C10 1.359(8)
C4 C6 1.398(8)
C4 C3 1.401(8)
C8 C10 1.391(8)
C8 C7 1.438(8)
C38 C39 1.327(7)
C27 C26 1.352(7)
C1 C2 1.384(8)
C15 C14 1.309(7)
C3 C2 1.354(8)
C6 C7 1.345(8)
C19 C20 1.363(11)
C19 C17 1.387(10)
C20 C22 1.369(10)
C20 C21 1.539(9)
C17 C18 1.511(11)
P2 F8 1.514(5)
P2 F7 1.543(6)
P2 F10 1.556(5)
P2 F11 1.574(4)
P2 F12 1.579(3)
P2 F9 1.583(4)
N9 C49 1.164(9)

loop_
_geom_torsion_atom_site_label_1
_geom_torsion_atom_site_label_2
_geom_torsion_atom_site_label_3
_geom_torsion_atom_site_label_4
_geom_torsion
C13 Cu1 Cu2 C37 -90.87(19)
N5 Cu1 Cu2 C37 130.18(17)
N6 Cu1 Cu2 C37 55.32(16)
C13 Cu1 Cu2 N4 128.13(19)
N5 Cu1 Cu2 N4 -10.83(17)
N6 Cu1 Cu2 N4 -85.69(16)
C13 Cu1 Cu2 N3 55.58(17)
N5 Cu1 Cu2 N3 -83.37(15)
N6 Cu1 Cu2 N3 -158.23(14)
C37 Cu2 N3 C12 17.1(5)
N4 Cu2 N3 C12 -176.7(4)
Cu1 Cu2 N3 C12 -54.9(4)
C37 Cu2 N3 C9 -156.9(3)
N4 Cu2 N3 C9 9.3(3)
Cu1 Cu2 N3 C9 131.1(3)
C13 Cu1 N6 C36 15.4(5)
N5 Cu1 N6 C36 -178.7(4)
Cu2 Cu1 N6 C36 -59.9(4)
C13 Cu1 N6 C33 -154.2(3)
N5 Cu1 N6 C33 11.7(3)
Cu2 Cu1 N6 C33 130.5(3)
C36 N6 C33 C32 -1.4(6)
Cu1 N6 C33 C32 169.8(3)
C36 N6 C33 C29 178.4(4)
Cu1 N6 C33 C29 -10.3(4)
C13 Cu1 N5 C25 -14.0(5)
N6 Cu1 N5 C25 177.0(5)
Cu2 Cu1 N5 C25 103.7(4)
C13 Cu1 N5 C29 157.8(3)
N6 Cu1 N5 C29 -11.3(3)
Cu2 Cu1 N5 C29 -84.6(3)
C37 Cu2 N4 C1 -10.4(5)
N3 Cu2 N4 C1 -179.4(4)
Cu1 Cu2 N4 C1 109.7(4)
C37 Cu2 N4 C5 159.1(3)
N3 Cu2 N4 C5 -9.9(3)
Cu1 Cu2 N4 C5 -80.8(3)
C41 C40 N8 C37 -81.6(5)
C47 C40 N8 C37 99.9(5)
C41 C40 N8 C39 106.2(5)
C47 C40 N8 C39 -72.2(6)
C14 N2 C13 N1 1.0(5)
C12 N2 C13 N1 171.7(4)
C14 N2 C13 Cu1 -177.7(3)
C12 N2 C13 Cu1 -7.0(6)
N5 Cu1 C13 N1 -98.1(4)
N6 Cu1 C13 N1 62.9(5)
Cu2 Cu1 C13 N1 134.6(4)
N5 Cu1 C13 N2 80.3(4)
N6 Cu1 C13 N2 -118.7(4)
Cu2 Cu1 C13 N2 -47.0(4)
C33 N6 C36 C35 2.6(6)
Cu1 N6 C36 C35 -166.4(3)
C33 N6 C36 N7 -175.5(4)
Cu1 N6 C36 N7 15.5(6)
C37 N7 C36 N6 40.0(6)
C38 N7 C36 N6 -150.9(4)
C37 N7 C36 C35 -138.2(4)
C38 N7 C36 C35 30.9(6)
C39 N8 C37 N7 0.5(5)
C40 N8 C37 N7 -172.5(4)
C39 N8 C37 Cu2 -178.5(3)
C40 N8 C37 Cu2 8.5(6)
C38 N7 C37 N8 0.4(5)
C36 N7 C37 N8 170.7(4)
C38 N7 C37 Cu2 179.4(3)
C36 N7 C37 Cu2 -10.4(6)
N4 Cu2 C37 N8 -93.7(4)
N3 Cu2 C37 N8 67.4(5)
Cu1 Cu2 C37 N8 135.9(4)
N4 Cu2 C37 N7 87.6(4)
N3 Cu2 C37 N7 -111.3(4)
Cu1 Cu2 C37 N7 -42.9(4)
C1 N4 C5 C4 0.6(6)
Cu2 N4 C5 C4 -170.0(3)
C1 N4 C5 C9 179.6(4)
Cu2 N4 C5 C9 8.9(5)
N2 C13 N1 C15 -0.9(5)
Cu1 C13 N1 C15 177.8(4)
N2 C13 N1 C16 -172.1(4)
Cu1 C13 N1 C16 6.6(7)
C25 N5 C29 C28 2.4(7)
Cu1 N5 C29 C28 -170.3(4)
C25 N5 C29 C33 -178.0(4)
Cu1 N5 C29 C33 9.2(5)
N6 C33 C29 N5 1.0(6)
C32 C33 C29 N5 -179.2(4)
N6 C33 C29 C28 -179.5(4)
C32 C33 C29 C28 0.3(6)
N5 C29 C28 C27 -1.0(7)
C33 C29 C28 C27 179.5(4)
N5 C29 C28 C30 179.1(4)
C33 C29 C28 C30 -0.4(7)
N6 C33 C32 C34 -0.9(6)
C29 C33 C32 C34 179.3(4)
N6 C33 C32 C31 179.9(4)
C29 C33 C32 C31 0.1(6)
C13 N1 C16 C23 -92.4(6)
C15 N1 C16 C23 97.3(6)
C13 N1 C16 C17 93.3(6)
C15 N1 C16 C17 -77.0(6)
C12 N3 C9 C8 -3.4(6)
Cu2 N3 C9 C8 171.8(3)
C12 N3 C9 C5 177.3(4)
Cu2 N3 C9 C5 -7.5(4)
N4 C5 C9 N3 -0.5(6)
C4 C5 C9 N3 178.4(4)
N4 C5 C9 C8 -179.9(4)
C4 C5 C9 C8 -0.9(6)
C47 C40 C41 C43 -1.1(7)
N8 C40 C41 C43 -179.4(4)
C47 C40 C41 C42 177.3(5)
N8 C40 C41 C42 -1.1(7)
C44 C43 C41 C40 1.2(7)
C44 C43 C41 C42 -177.2(5)
C41 C43 C44 C46 -0.2(7)
C41 C43 C44 C45 -178.7(5)
C41 C40 C47 C46 0.0(6)
N8 C40 C47 C46 178.4(4)
C41 C40 C47 C48 179.2(5)
N8 C40 C47 C48 -2.4(6)
C29 N5 C25 C26 -2.7(8)
Cu1 N5 C25 C26 168.6(4)
N6 C36 C35 C34 -1.4(7)
N7 C36 C35 C34 176.7(4)
C9 N3 C12 C11 2.1(6)
Cu2 N3 C12 C11 -171.6(3)
C9 N3 C12 N2 -177.3(3)
Cu2 N3 C12 N2 9.0(6)
C13 N2 C12 N3 42.1(6)
C14 N2 C12 N3 -148.4(4)
C13 N2 C12 C11 -137.4(5)
C14 N2 C12 C11 32.2(6)
C29 C28 C30 C31 0.0(8)
C27 C28 C30 C31 -179.9(5)
C17 C16 C23 C22 0.3(8)
N1 C16 C23 C22 -173.7(4)
C17 C16 C23 C24 -179.7(6)
N1 C16 C23 C24 6.3(8)
N3 C12 C11 C10 -0.4(7)
N2 C12 C11 C10 179.0(4)
N4 C5 C4 C6 177.8(4)
C9 C5 C4 C6 -1.1(6)
N4 C5 C4 C3 -2.3(6)
C9 C5 C4 C3 178.8(4)
C28 C30 C31 C32 0.5(8)
C33 C32 C31 C30 -0.6(7)
C34 C32 C31 C30 -179.6(5)
N3 C9 C8 C10 2.9(7)
C5 C9 C8 C10 -177.8(4)
N3 C9 C8 C7 -177.8(4)
C5 C9 C8 C7 1.5(6)
C43 C44 C46 C47 -0.9(7)
C45 C44 C46 C47 177.5(5)
C40 C47 C46 C44 1.0(7)
C48 C47 C46 C44 -178.2(5)
C37 N7 C38 C39 -1.2(5)
C36 N7 C38 C39 -171.6(4)
N7 C38 C39 N8 1.4(6)
C37 N8 C39 C38 -1.3(6)
C40 N8 C39 C38 171.8(4)
C29 C28 C27 C26 -0.2(8)
C30 C28 C27 C26 179.6(5)
C36 C35 C34 C32 -1.2(7)
C33 C32 C34 C35 2.2(7)
C31 C32 C34 C35 -178.7(5)
C5 N4 C1 C2 1.8(7)
Cu2 N4 C1 C2 171.0(4)
C13 N1 C15 C14 0.4(6)
C16 N1 C15 C14 172.1(5)
C12 C11 C10 C8 -0.2(8)
C9 C8 C10 C11 -1.0(7)
C7 C8 C10 C11 179.8(5)
C6 C4 C3 C2 -178.6(5)
C5 C4 C3 C2 1.5(7)
N1 C15 C14 N2 0.2(6)
C13 N2 C14 C15 -0.8(6)
C12 N2 C14 C15 -171.6(4)
C28 C27 C26 C25 0.0(9)
N5 C25 C26 C27 1.5(9)
C3 C4 C6 C7 -177.3(5)
C5 C4 C6 C7 2.6(8)
C4 C6 C7 C8 -2.0(8)
C10 C8 C7 C6 179.2(5)
C9 C8 C7 C6 0.0(7)
C4 C3 C2 C1 0.7(8)
N4 C1 C2 C3 -2.6(8)
C17 C19 C20 C22 3.2(11)
C17 C19 C20 C21 -176.1(6)
C19 C20 C22 C23 -2.4(10)
C21 C20 C22 C23 176.9(5)
C16 C23 C22 C20 0.7(8)
C24 C23 C22 C20 -179.3(6)
C20 C19 C17 C16 -2.3(10)
C20 C19 C17 C18 178.9(7)
C23 C16 C17 C19 0.5(8)
N1 C16 C17 C19 174.6(5)
C23 C16 C17 C18 179.3(6)
N1 C16 C17 C18 -6.6(9)
